data_7004693
loop_
_publ_author_name
'Vargas-Baca, Ignacio'
'Findlater, Michael'
'Powell, Adam'
'Vasudevan, Kalyan V.'
'Cowley, Alan H.'

_publ_section_title
;
 Boron di- and tri-cations
;
_journal_issue 45
_journal_name_full 'Dalton Transactions'
_journal_page_first 6421
_journal_page_last 6426
_journal_paper_doi 10.1039/b810575h
_journal_year 2008
_chemical_formula_moiety 'C24 H28 B Br3 N4'
_chemical_formula_sum 'C24 H28 B Br3 N4'
_chemical_formula_weight 623.04
_space_group_IT_number 14
_symmetry_cell_setting monoclinic
_symmetry_space_group_name_Hall '-P 2ybc'
_symmetry_space_group_name_H-M 'P 1 21/c 1'
_atom_sites_solution_hydrogens geom
_atom_sites_solution_primary direct
_atom_sites_solution_secondary difmap
_audit_creation_method 'SHELXTL Ver. 6.10'
_cell_angle_alpha 90.00
_cell_angle_beta 99.60(3)
_cell_angle_gamma 90.00
_cell_formula_units_Z 8
_cell_length_a 17.704(4)
_cell_length_b 17.664(4)
_cell_length_c 18.891(4)
_cell_measurement_temperature 153(2)
_cell_volume 5825(2)
_computing_cell_refinement 'Collect software, Nonius B.V. 1998'
_computing_data_collection 'Collect software, Nonius B.V. 1998'
_computing_data_reduction
;
DENZO and Scalepack (Otwinoski and Minor, 1997)
;
_computing_molecular_graphics 'XP SHELXTL/PC, Siemens Analytical'
_computing_structure_refinement 'XL SHELXTL/PC, Siemens Analytical'
_computing_structure_solution
;
SIR97 - Altomare A., Burla M.C., Camalli M., Cascarano G.L., Giacovazzo C.,
Guagliardi A., Moliterni A.G.G., Polidori G.,Spagna R.
;
_diffrn_ambient_temperature 153(2)
_diffrn_measured_fraction_theta_full 0.991
_diffrn_measured_fraction_theta_max 0.991
_diffrn_measurement_device_type 'Nonius Kappa CCD'
_diffrn_measurement_method \w-scan
_diffrn_radiation_monochromator graphite
_diffrn_radiation_source 'fine-focus sealed tube'
_diffrn_radiation_type MoK\a
_diffrn_radiation_wavelength 0.71073
_diffrn_reflns_av_R_equivalents 0.0305
_diffrn_reflns_av_sigmaI/netI 0.0593
_diffrn_reflns_limit_h_max 22
_diffrn_reflns_limit_h_min -22
_diffrn_reflns_limit_k_max 22
_diffrn_reflns_limit_k_min -22
_diffrn_reflns_limit_l_max 24
_diffrn_reflns_limit_l_min -24
_diffrn_reflns_number 23787
_diffrn_reflns_theta_full 27.50
_diffrn_reflns_theta_max 27.50
_diffrn_reflns_theta_min 1.86
_exptl_absorpt_coefficient_mu 4.172
_exptl_absorpt_correction_T_max 0.606
_exptl_absorpt_correction_T_min 0.477
_exptl_absorpt_correction_type multi-scan
_exptl_absorpt_process_details 'DENZO and Scalepack (Otwinoski and Minor, 1997)'
_exptl_crystal_colour colorless
_exptl_crystal_density_diffrn 1.421
_exptl_crystal_density_method 'not measured'
_exptl_crystal_description block
_exptl_crystal_F_000 2480
_exptl_crystal_size_max 0.25
_exptl_crystal_size_mid 0.15
_exptl_crystal_size_min 0.12
_refine_diff_density_max 4.523
_refine_diff_density_min -2.517
_refine_diff_density_rms 0.132
_refine_ls_extinction_method none
_refine_ls_goodness_of_fit_ref 1.071
_refine_ls_hydrogen_treatment constr
_refine_ls_matrix_type full
_refine_ls_number_parameters 585
_refine_ls_number_reflns 13255
_refine_ls_number_restraints 0
_refine_ls_restrained_S_all 1.071
_refine_ls_R_factor_all 0.0962
_refine_ls_R_factor_gt 0.0608
_refine_ls_shift/su_max 0.001
_refine_ls_shift/su_mean 0.000
_refine_ls_structure_factor_coef Fsqd
_refine_ls_weighting_details 'calc w=1/[\s^2^(Fo^2^)+(0.0850P)^2^+8.0435P] where P=(Fo^2^+2Fc^2^)/3'
_refine_ls_weighting_scheme calc
_refine_ls_wR_factor_gt 0.1552
_refine_ls_wR_factor_ref 0.1690
_reflns_number_gt 8909
_reflns_number_total 13255
_reflns_threshold_expression >2sigma(I)
_cod_data_source_file b810575h.txt
_cod_data_source_block vrecollectsqueeze
_cod_original_sg_symbol_Hall -P2ybc
_cod_original_sg_symbol_H-M p21/c
_cod_database_code 7004693

loop_
_symmetry_equiv_pos_as_xyz
'x, y, z'
'-x, y+1/2, -z+1/2'
'-x, -y, -z'
'x, -y-1/2, z-1/2'

loop_
_atom_site_label
_atom_site_type_symbol
_atom_site_fract_x
_atom_site_fract_y
_atom_site_fract_z
_atom_site_U_iso_or_equiv
_atom_site_adp_type
_atom_site_occupancy
_atom_site_symmetry_multiplicity
_atom_site_calc_flag
_atom_site_refinement_flags
_atom_site_disorder_assembly
_atom_site_disorder_group
C1 C 1.0874(3) 0.5537(3) 0.1587(3) 0.0281(11) Uani 1 1 d . . .
H1 H 1.1125 0.5972 0.1778 0.034 Uiso 1 1 calc R . .
C2 C 1.1118(3) 0.5190(3) 0.1013(3) 0.0311(11) Uani 1 1 d . . .
H2 H 1.1531 0.5388 0.0828 0.037 Uiso 1 1 calc R . .
C3 C 1.0751(3) 0.4544(3) 0.0710(3) 0.0347(12) Uani 1 1 d . . .
C4 C 1.0133(3) 0.4298(3) 0.0997(3) 0.0471(15) Uani 1 1 d . . .
H4 H 0.9861 0.3877 0.0798 0.057 Uiso 1 1 calc R . .
C5 C 0.9904(3) 0.4657(3) 0.1571(3) 0.0414(14) Uani 1 1 d . . .
H5 H 0.9480 0.4476 0.1750 0.050 Uiso 1 1 calc R . .
C6 C 1.0998(3) 0.4145(4) 0.0090(3) 0.0451(15) Uani 1 1 d . . .
H6A H 1.1259 0.3685 0.0255 0.068 Uiso 1 1 calc R . .
H6B H 1.1337 0.4465 -0.0122 0.068 Uiso 1 1 calc R . .
H6C H 1.0557 0.4026 -0.0261 0.068 Uiso 1 1 calc R . .
C7 C 1.1287(3) 0.5896(3) 0.3148(3) 0.0308(11) Uani 1 1 d . . .
H7 H 1.1393 0.5423 0.2972 0.037 Uiso 1 1 calc R . .
C8 C 1.1841(3) 0.6266(3) 0.3610(3) 0.0345(12) Uani 1 1 d . . .
H8 H 1.2321 0.6043 0.3736 0.041 Uiso 1 1 calc R . .
C9 C 1.1704(3) 0.6970(3) 0.3898(3) 0.0287(11) Uani 1 1 d . . .
C10 C 1.0965(3) 0.7255(3) 0.3707(3) 0.0301(11) Uani 1 1 d . . .
H10 H 1.0837 0.7711 0.3901 0.036 Uiso 1 1 calc R . .
C11 C 1.0420(3) 0.6871(3) 0.3235(3) 0.0287(11) Uani 1 1 d . . .
H11 H 0.9930 0.7073 0.3115 0.034 Uiso 1 1 calc R . .
C12 C 1.2300(3) 0.7380(3) 0.4399(3) 0.0366(12) Uani 1 1 d . . .
H12A H 1.2377 0.7872 0.4208 0.055 Uiso 1 1 calc R . .
H12B H 1.2771 0.7100 0.4457 0.055 Uiso 1 1 calc R . .
H12C H 1.2137 0.7433 0.4856 0.055 Uiso 1 1 calc R . .
C13 C 0.9869(3) 0.4510(3) 0.3175(3) 0.0433(14) Uani 1 1 d . . .
H13 H 1.0225 0.4298 0.2922 0.052 Uiso 1 1 calc R . .
C14 C 0.9626(4) 0.4099(3) 0.3712(4) 0.0527(18) Uani 1 1 d . . .
H14 H 0.9815 0.3613 0.3815 0.063 Uiso 1 1 calc R . .
C15 C 0.9100(4) 0.4404(3) 0.4104(3) 0.0447(15) Uani 1 1 d . . .
C16 C 0.8817(3) 0.5116(3) 0.3916(3) 0.0368(13) Uani 1 1 d . . .
H16 H 0.8449 0.5331 0.4151 0.044 Uiso 1 1 calc R . .
C17 C 0.9085(3) 0.5507(3) 0.3378(3) 0.0304(11) Uani 1 1 d . . .
H17 H 0.8899 0.5992 0.3266 0.037 Uiso 1 1 calc R . .
C18 C 0.8834(4) 0.3964(4) 0.4688(4) 0.073(3) Uani 1 1 d . . .
H18A H 0.9242 0.3928 0.5091 0.109 Uiso 1 1 calc R . .
H18B H 0.8685 0.3465 0.4517 0.109 Uiso 1 1 calc R . .
H18C H 0.8403 0.4215 0.4832 0.109 Uiso 1 1 calc R . .
C19 C 0.8581(3) 0.5961(3) 0.1850(3) 0.0339(12) Uani 1 1 d . . .
H19 H 0.8454 0.5504 0.2044 0.041 Uiso 1 1 calc R . .
C20 C 0.8030(3) 0.6346(3) 0.1390(3) 0.0353(12) Uani 1 1 d . . .
H20 H 0.7538 0.6148 0.1281 0.042 Uiso 1 1 calc R . .
C21 C 0.8203(3) 0.7034(3) 0.1086(2) 0.0274(10) Uani 1 1 d . . .
C22 C 0.8954(3) 0.7280(3) 0.1262(3) 0.0287(11) Uani 1 1 d . . .
H22 H 0.9100 0.7727 0.1063 0.034 Uiso 1 1 calc R . .
C23 C 0.9485(3) 0.6882(3) 0.1722(3) 0.0255(10) Uani 1 1 d . . .
H23 H 0.9984 0.7064 0.1828 0.031 Uiso 1 1 calc R . .
C24 C 0.7617(3) 0.7452(3) 0.0582(3) 0.0374(12) Uani 1 1 d . . .
H24A H 0.7548 0.7946 0.0771 0.056 Uiso 1 1 calc R . .
H24B H 0.7141 0.7181 0.0523 0.056 Uiso 1 1 calc R . .
H24C H 0.7783 0.7498 0.0125 0.056 Uiso 1 1 calc R . .
C25 C 0.5930(3) 0.7255(3) 0.2104(2) 0.0247(10) Uani 1 1 d . . .
H25 H 0.6263 0.7060 0.2495 0.030 Uiso 1 1 calc R . .
C26 C 0.6180(3) 0.7832(3) 0.1715(3) 0.0271(10) Uani 1 1 d . . .
H26 H 0.6674 0.8021 0.1841 0.033 Uiso 1 1 calc R . .
C27 C 0.5686(3) 0.8136(3) 0.1125(3) 0.0269(11) Uani 1 1 d . . .
C28 C 0.4948(3) 0.7846(3) 0.0975(3) 0.0272(11) Uani 1 1 d . . .
H28 H 0.4601 0.8043 0.0596 0.033 Uiso 1 1 calc R . .
C29 C 0.4729(3) 0.7270(3) 0.1386(2) 0.0244(10) Uani 1 1 d . . .
H29 H 0.4230 0.7086 0.1282 0.029 Uiso 1 1 calc R . .
C30 C 0.5946(3) 0.8751(3) 0.0672(3) 0.0433(14) Uani 1 1 d . . .
H30A H 0.6043 0.8540 0.0227 0.065 Uiso 1 1 calc R . .
H30B H 0.6408 0.8975 0.0923 0.065 Uiso 1 1 calc R . .
H30C H 0.5555 0.9131 0.0575 0.065 Uiso 1 1 calc R . .
C31 C 0.5133(3) 0.7211(3) 0.3597(2) 0.0251(10) Uani 1 1 d . . .
H31 H 0.5623 0.7007 0.3699 0.030 Uiso 1 1 calc R . .
C32 C 0.4936(3) 0.7783(3) 0.4018(3) 0.0308(11) Uani 1 1 d . . .
H32 H 0.5293 0.7958 0.4401 0.037 Uiso 1 1 calc R . .
C33 C 0.4213(3) 0.8107(3) 0.3884(3) 0.0286(11) Uani 1 1 d . . .
C34 C 0.3708(3) 0.7819(3) 0.3295(2) 0.0258(10) Uani 1 1 d . . .
H34 H 0.3218 0.8020 0.3180 0.031 Uiso 1 1 calc R . .
C35 C 0.3925(3) 0.7247(3) 0.2890(2) 0.0263(10) Uani 1 1 d . . .
H35 H 0.3578 0.7067 0.2503 0.032 Uiso 1 1 calc R . .
C36 C 0.3982(3) 0.8730(3) 0.4341(3) 0.0432(14) Uani 1 1 d . . .
H36A H 0.3571 0.9015 0.4070 0.065 Uiso 1 1 calc R . .
H36B H 0.4411 0.9057 0.4490 0.065 Uiso 1 1 calc R . .
H36C H 0.3815 0.8516 0.4756 0.065 Uiso 1 1 calc R . .
C37 C 0.6056(3) 0.5534(3) 0.2436(2) 0.0262(10) Uani 1 1 d . . .
H37 H 0.6106 0.5755 0.1999 0.031 Uiso 1 1 calc R . .
C38 C 0.6493(3) 0.4918(3) 0.2669(3) 0.0307(11) Uani 1 1 d . . .
H38 H 0.6838 0.4728 0.2393 0.037 Uiso 1 1 calc R . .
C39 C 0.6425(3) 0.4571(3) 0.3318(3) 0.0340(12) Uani 1 1 d . . .
C40 C 0.5900(3) 0.4880(3) 0.3709(3) 0.0327(12) Uani 1 1 d . . .
H40 H 0.5839 0.4663 0.4144 0.039 Uiso 1 1 calc R . .
C41 C 0.5473(3) 0.5500(3) 0.3460(3) 0.0288(11) Uani 1 1 d . . .
H41 H 0.5124 0.5697 0.3729 0.035 Uiso 1 1 calc R . .
C42 C 0.6895(4) 0.3888(3) 0.3578(3) 0.0450(15) Uani 1 1 d . . .
H42A H 0.6995 0.3885 0.4093 0.068 Uiso 1 1 calc R . .
H42B H 0.7371 0.3903 0.3398 0.068 Uiso 1 1 calc R . .
H42C H 0.6619 0.3438 0.3407 0.068 Uiso 1 1 calc R . .
C43 C 0.4347(3) 0.5571(3) 0.1430(2) 0.0268(10) Uani 1 1 d . . .
H43 H 0.4698 0.5786 0.1173 0.032 Uiso 1 1 calc R . .
C44 C 0.3917(3) 0.4970(3) 0.1140(3) 0.0323(12) Uani 1 1 d . . .
H44 H 0.3971 0.4789 0.0689 0.039 Uiso 1 1 calc R . .
C45 C 0.3397(3) 0.4628(3) 0.1519(3) 0.0318(11) Uani 1 1 d . . .
C46 C 0.3330(3) 0.4929(3) 0.2187(3) 0.0307(11) Uani 1 1 d . . .
H46 H 0.2988 0.4716 0.2454 0.037 Uiso 1 1 calc R . .
C47 C 0.3765(3) 0.5537(3) 0.2451(2) 0.0237(10) Uani 1 1 d . . .
H47 H 0.3708 0.5734 0.2896 0.028 Uiso 1 1 calc R . .
C48 C 0.2939(4) 0.3951(3) 0.1224(3) 0.0463(15) Uani 1 1 d . . .
H48A H 0.2832 0.3983 0.0710 0.069 Uiso 1 1 calc R . .
H48B H 0.2467 0.3938 0.1410 0.069 Uiso 1 1 calc R . .
H48C H 0.3227 0.3499 0.1364 0.069 Uiso 1 1 calc R . .
B1 B 0.9950(3) 0.5729(3) 0.2467(3) 0.0232(11) Uani 1 1 d . . .
B2 B 0.4915(3) 0.6395(3) 0.2471(3) 0.0235(11) Uani 1 1 d . . .
N1 N 1.0287(2) 0.5272(2) 0.1882(2) 0.0226(8) Uani 1 1 d . . .
N2 N 1.0587(2) 0.6206(2) 0.2944(2) 0.0230(8) Uani 1 1 d . . .
N3 N 0.9603(2) 0.5217(2) 0.3007(2) 0.0250(9) Uani 1 1 d . . .
N4 N 0.9304(2) 0.6228(2) 0.2028(2) 0.0222(8) Uani 1 1 d . . .
N5 N 0.5220(2) 0.6962(2) 0.19389(19) 0.0215(8) Uani 1 1 d . . .
N6 N 0.4631(2) 0.6933(2) 0.30333(19) 0.0211(8) Uani 1 1 d . . .
N7 N 0.4279(2) 0.5864(2) 0.20818(19) 0.0222(8) Uani 1 1 d . . .
N8 N 0.5548(2) 0.5832(2) 0.2828(2) 0.0227(8) Uani 1 1 d . . .
Br1 Br 0.39076(3) 0.58995(3) 0.44233(2) 0.02755(13) Uani 1 1 d . . .
Br2 Br 0.59878(3) 0.60053(3) 0.05658(2) 0.02760(13) Uani 1 1 d . . .
Br3 Br 1.18667(3) 0.89614(3) 0.29972(3) 0.03689(15) Uani 1 1 d . . .
Br4 Br 0.25896(3) 0.67728(3) 0.12184(3) 0.04079(16) Uani 1 1 d . . .
Br5 Br 1.17130(3) 0.38783(3) 0.27856(3) 0.04463(18) Uani 1 1 d . . .
Br6 Br 1.28032(4) 0.16692(3) 0.12344(3) 0.04646(17) Uani 1 1 d . . .

loop_
_atom_site_aniso_label
_atom_site_aniso_U_11
_atom_site_aniso_U_22
_atom_site_aniso_U_33
_atom_site_aniso_U_23
_atom_site_aniso_U_13
_atom_site_aniso_U_12
C1 0.037(3) 0.021(2) 0.029(3) -0.004(2) 0.013(2) -0.001(2)
C2 0.037(3) 0.035(3) 0.024(3) 0.002(2) 0.012(2) -0.004(2)
C3 0.035(3) 0.037(3) 0.033(3) -0.009(2) 0.010(2) 0.004(2)
C4 0.049(4) 0.048(3) 0.048(4) -0.027(3) 0.018(3) -0.020(3)
C5 0.041(3) 0.038(3) 0.051(4) -0.017(3) 0.022(3) -0.015(3)
C6 0.042(3) 0.057(4) 0.038(3) -0.019(3) 0.013(3) 0.001(3)
C7 0.032(3) 0.028(2) 0.032(3) -0.005(2) 0.002(2) 0.008(2)
C8 0.032(3) 0.038(3) 0.033(3) 0.001(2) 0.003(2) 0.009(2)
C9 0.036(3) 0.028(2) 0.023(3) 0.004(2) 0.007(2) -0.001(2)
C10 0.042(3) 0.022(2) 0.030(3) -0.004(2) 0.015(2) 0.000(2)
C11 0.030(3) 0.026(2) 0.030(3) -0.005(2) 0.006(2) 0.007(2)
C12 0.038(3) 0.039(3) 0.032(3) 0.002(2) 0.003(2) -0.002(2)
C13 0.045(3) 0.042(3) 0.048(3) 0.018(3) 0.024(3) 0.015(3)
C14 0.058(4) 0.038(3) 0.072(5) 0.029(3) 0.039(3) 0.019(3)
C15 0.052(4) 0.041(3) 0.048(4) 0.016(3) 0.030(3) 0.012(3)
C16 0.046(3) 0.036(3) 0.033(3) 0.007(2) 0.020(2) 0.012(2)
C17 0.038(3) 0.025(2) 0.033(3) 0.001(2) 0.018(2) 0.001(2)
C18 0.072(5) 0.077(5) 0.084(5) 0.052(4) 0.055(4) 0.036(4)
C19 0.031(3) 0.031(3) 0.040(3) 0.011(2) 0.006(2) -0.002(2)
C20 0.029(3) 0.035(3) 0.042(3) 0.005(2) 0.006(2) -0.008(2)
C21 0.035(3) 0.027(2) 0.020(2) 0.0005(19) 0.006(2) 0.005(2)
C22 0.035(3) 0.022(2) 0.031(3) 0.004(2) 0.009(2) -0.002(2)
C23 0.026(3) 0.022(2) 0.029(3) -0.002(2) 0.009(2) -0.002(2)
C24 0.039(3) 0.037(3) 0.036(3) 0.008(2) 0.003(2) -0.001(2)
C25 0.029(3) 0.023(2) 0.022(2) 0.0024(19) 0.0041(19) 0.000(2)
C26 0.026(3) 0.027(2) 0.029(3) 0.000(2) 0.006(2) -0.001(2)
C27 0.037(3) 0.020(2) 0.027(3) 0.0038(19) 0.015(2) 0.000(2)
C28 0.031(3) 0.024(2) 0.027(3) 0.006(2) 0.006(2) 0.004(2)
C29 0.026(3) 0.024(2) 0.024(2) -0.0022(19) 0.0072(19) -0.002(2)
C30 0.042(3) 0.037(3) 0.052(4) 0.020(3) 0.010(3) -0.004(3)
C31 0.027(3) 0.024(2) 0.024(2) -0.0004(19) 0.004(2) 0.002(2)
C32 0.033(3) 0.033(3) 0.025(3) -0.006(2) 0.004(2) 0.002(2)
C33 0.037(3) 0.025(2) 0.024(3) -0.006(2) 0.008(2) 0.002(2)
C34 0.026(3) 0.025(2) 0.027(3) 0.0013(19) 0.005(2) 0.004(2)
C35 0.027(3) 0.031(3) 0.021(2) 0.0007(19) 0.0030(19) 0.000(2)
C36 0.045(4) 0.039(3) 0.044(3) -0.017(3) 0.005(3) 0.007(3)
C37 0.035(3) 0.027(2) 0.021(2) -0.0009(19) 0.015(2) 0.000(2)
C38 0.031(3) 0.028(3) 0.037(3) 0.000(2) 0.018(2) 0.002(2)
C39 0.039(3) 0.026(3) 0.041(3) 0.005(2) 0.017(2) 0.005(2)
C40 0.041(3) 0.032(3) 0.029(3) 0.013(2) 0.019(2) 0.007(2)
C41 0.037(3) 0.027(2) 0.026(3) 0.003(2) 0.017(2) 0.004(2)
C42 0.054(4) 0.031(3) 0.057(4) 0.017(3) 0.027(3) 0.019(3)
C43 0.038(3) 0.025(2) 0.020(2) -0.0011(19) 0.013(2) -0.003(2)
C44 0.037(3) 0.033(3) 0.030(3) -0.009(2) 0.016(2) -0.005(2)
C45 0.033(3) 0.027(3) 0.037(3) -0.002(2) 0.012(2) -0.004(2)
C46 0.036(3) 0.028(3) 0.031(3) 0.000(2) 0.017(2) -0.006(2)
C47 0.031(3) 0.024(2) 0.018(2) -0.0001(18) 0.0099(19) 0.001(2)
C48 0.053(4) 0.040(3) 0.050(4) -0.016(3) 0.020(3) -0.019(3)
B1 0.026(3) 0.019(3) 0.027(3) 0.003(2) 0.011(2) 0.001(2)
B2 0.032(3) 0.021(3) 0.020(3) -0.001(2) 0.012(2) 0.000(2)
N1 0.024(2) 0.0186(18) 0.026(2) -0.0014(15) 0.0057(16) -0.0036(16)
N2 0.027(2) 0.0208(19) 0.021(2) 0.0009(15) 0.0058(16) 0.0015(16)
N3 0.030(2) 0.0196(19) 0.028(2) 0.0052(16) 0.0116(17) 0.0015(16)
N4 0.024(2) 0.0204(19) 0.024(2) 0.0021(15) 0.0098(16) -0.0002(16)
N5 0.026(2) 0.0205(19) 0.0185(19) 0.0003(15) 0.0060(16) 0.0010(16)
N6 0.024(2) 0.0212(19) 0.0187(19) 0.0015(15) 0.0061(15) 0.0012(16)
N7 0.029(2) 0.0205(19) 0.019(2) -0.0002(15) 0.0088(16) -0.0014(16)
N8 0.030(2) 0.0211(19) 0.019(2) 0.0021(15) 0.0113(16) 0.0028(16)
Br1 0.0321(3) 0.0305(3) 0.0210(2) 0.00099(18) 0.00717(19) 0.0027(2)
Br2 0.0311(3) 0.0329(3) 0.0201(2) -0.00226(19) 0.00796(19) -0.0045(2)
Br3 0.0325(3) 0.0286(3) 0.0536(3) 0.0095(2) 0.0189(2) 0.0076(2)
Br4 0.0418(3) 0.0383(3) 0.0395(3) 0.0017(2) -0.0012(2) -0.0076(2)
Br5 0.0448(3) 0.0318(3) 0.0650(4) 0.0128(3) 0.0316(3) 0.0092(2)
Br6 0.0541(4) 0.0392(3) 0.0418(4) 0.0012(2) -0.0043(3) -0.0046(3)

loop_
_atom_type_symbol
_atom_type_description
_atom_type_scat_dispersion_real
_atom_type_scat_dispersion_imag
_atom_type_scat_source
C C 0.0033 0.0016 'International Tables Vol C Tables 4.2.6.8 and 6.1.1.4'
H H 0.0000 0.0000 'International Tables Vol C Tables 4.2.6.8 and 6.1.1.4'
B B 0.0013 0.0007 'International Tables Vol C Tables 4.2.6.8 and 6.1.1.4'
N N 0.0061 0.0033 'International Tables Vol C Tables 4.2.6.8 and 6.1.1.4'
Br Br -0.2901 2.4595 'International Tables Vol C Tables 4.2.6.8 and 6.1.1.4'

loop_
_geom_angle_atom_site_label_1
_geom_angle_atom_site_label_2
_geom_angle_atom_site_label_3
_geom_angle
_geom_angle_site_symmetry_1
_geom_angle_site_symmetry_3
_geom_angle_publ_flag
N1 C1 C2 122.6(4) . . ?
N1 C1 H1 118.7 . . ?
C2 C1 H1 118.7 . . ?
C1 C2 C3 120.3(5) . . ?
C1 C2 H2 119.9 . . ?
C3 C2 H2 119.9 . . ?
C4 C3 C2 116.5(5) . . ?
C4 C3 C6 121.2(5) . . ?
C2 C3 C6 122.2(5) . . ?
C3 C4 C5 121.7(5) . . ?
C3 C4 H4 119.1 . . ?
C5 C4 H4 119.1 . . ?
N1 C5 C4 121.2(5) . . ?
N1 C5 H5 119.4 . . ?
C4 C5 H5 119.4 . . ?
C3 C6 H6A 109.5 . . ?
C3 C6 H6B 109.5 . . ?
H6A C6 H6B 109.5 . . ?
C3 C6 H6C 109.5 . . ?
H6A C6 H6C 109.5 . . ?
H6B C6 H6C 109.5 . . ?
N2 C7 C8 121.0(4) . . ?
N2 C7 H7 119.5 . . ?
C8 C7 H7 119.5 . . ?
C7 C8 C9 121.5(5) . . ?
C7 C8 H8 119.3 . . ?
C9 C8 H8 119.3 . . ?
C10 C9 C8 116.0(5) . . ?
C10 C9 C12 121.8(4) . . ?
C8 C9 C12 122.2(5) . . ?
C11 C10 C9 121.1(4) . . ?
C11 C10 H10 119.4 . . ?
C9 C10 H10 119.4 . . ?
N2 C11 C10 120.9(4) . . ?
N2 C11 H11 119.6 . . ?
C10 C11 H11 119.6 . . ?
C9 C12 H12A 109.5 . . ?
C9 C12 H12B 109.5 . . ?
H12A C12 H12B 109.5 . . ?
C9 C12 H12C 109.5 . . ?
H12A C12 H12C 109.5 . . ?
H12B C12 H12C 109.5 . . ?
N3 C13 C14 121.4(5) . . ?
N3 C13 H13 119.3 . . ?
C14 C13 H13 119.3 . . ?
C13 C14 C15 120.6(5) . . ?
C13 C14 H14 119.7 . . ?
C15 C14 H14 119.7 . . ?
C16 C15 C14 117.6(5) . . ?
C16 C15 C18 121.4(5) . . ?
C14 C15 C18 121.0(5) . . ?
C15 C16 C17 119.5(5) . . ?
C15 C16 H16 120.2 . . ?
C17 C16 H16 120.2 . . ?
N3 C17 C16 122.9(5) . . ?
N3 C17 H17 118.5 . . ?
C16 C17 H17 118.5 . . ?
C15 C18 H18A 109.5 . . ?
C15 C18 H18B 109.5 . . ?
H18A C18 H18B 109.5 . . ?
C15 C18 H18C 109.5 . . ?
H18A C18 H18C 109.5 . . ?
H18B C18 H18C 109.5 . . ?
N4 C19 C20 121.9(4) . . ?
N4 C19 H19 119.1 . . ?
C20 C19 H19 119.1 . . ?
C19 C20 C21 120.6(5) . . ?
C19 C20 H20 119.7 . . ?
C21 C20 H20 119.7 . . ?
C22 C21 C20 116.1(4) . . ?
C22 C21 C24 122.6(4) . . ?
C20 C21 C24 121.3(5) . . ?
C23 C22 C21 121.6(4) . . ?
C23 C22 H22 119.2 . . ?
C21 C22 H22 119.2 . . ?
N4 C23 C22 121.6(4) . . ?
N4 C23 H23 119.2 . . ?
C22 C23 H23 119.2 . . ?
C21 C24 H24A 109.5 . . ?
C21 C24 H24B 109.5 . . ?
H24A C24 H24B 109.5 . . ?
C21 C24 H24C 109.5 . . ?
H24A C24 H24C 109.5 . . ?
H24B C24 H24C 109.5 . . ?
N5 C25 C26 122.1(4) . . ?
N5 C25 H25 118.9 . . ?
C26 C25 H25 118.9 . . ?
C25 C26 C27 119.7(4) . . ?
C25 C26 H26 120.1 . . ?
C27 C26 H26 120.1 . . ?
C28 C27 C26 117.5(4) . . ?
C28 C27 C30 121.3(5) . . ?
C26 C27 C30 121.3(5) . . ?
C29 C28 C27 120.2(5) . . ?
C29 C28 H28 119.9 . . ?
C27 C28 H28 119.9 . . ?
N5 C29 C28 121.7(4) . . ?
N5 C29 H29 119.1 . . ?
C28 C29 H29 119.1 . . ?
C27 C30 H30A 109.5 . . ?
C27 C30 H30B 109.5 . . ?
H30A C30 H30B 109.5 . . ?
C27 C30 H30C 109.5 . . ?
H30A C30 H30C 109.5 . . ?
H30B C30 H30C 109.5 . . ?
N6 C31 C32 121.8(4) . . ?
N6 C31 H31 119.1 . . ?
C32 C31 H31 119.1 . . ?
C31 C32 C33 121.1(5) . . ?
C31 C32 H32 119.5 . . ?
C33 C32 H32 119.5 . . ?
C32 C33 C34 116.2(4) . . ?
C32 C33 C36 122.0(5) . . ?
C34 C33 C36 121.7(5) . . ?
C35 C34 C33 120.9(4) . . ?
C35 C34 H34 119.5 . . ?
C33 C34 H34 119.5 . . ?
N6 C35 C34 122.0(4) . . ?
N6 C35 H35 119.0 . . ?
C34 C35 H35 119.0 . . ?
C33 C36 H36A 109.5 . . ?
C33 C36 H36B 109.5 . . ?
H36A C36 H36B 109.5 . . ?
C33 C36 H36C 109.5 . . ?
H36A C36 H36C 109.5 . . ?
H36B C36 H36C 109.5 . . ?
N8 C37 C38 121.5(4) . . ?
N8 C37 H37 119.3 . . ?
C38 C37 H37 119.3 . . ?
C37 C38 C39 120.5(4) . . ?
C37 C38 H38 119.7 . . ?
C39 C38 H38 119.7 . . ?
C40 C39 C38 117.2(5) . . ?
C40 C39 C42 121.7(5) . . ?
C38 C39 C42 121.1(5) . . ?
C41 C40 C39 120.8(4) . . ?
C41 C40 H40 119.6 . . ?
C39 C40 H40 119.6 . . ?
N8 C41 C40 121.3(4) . . ?
N8 C41 H41 119.4 . . ?
C40 C41 H41 119.4 . . ?
C39 C42 H42A 109.5 . . ?
C39 C42 H42B 109.5 . . ?
H42A C42 H42B 109.5 . . ?
C39 C42 H42C 109.5 . . ?
H42A C42 H42C 109.5 . . ?
H42B C42 H42C 109.5 . . ?
N7 C43 C44 122.0(4) . . ?
N7 C43 H43 119.0 . . ?
C44 C43 H43 119.0 . . ?
C43 C44 C45 120.2(4) . . ?
C43 C44 H44 119.9 . . ?
C45 C44 H44 119.9 . . ?
C44 C45 C46 117.5(5) . . ?
C44 C45 C48 121.2(5) . . ?
C46 C45 C48 121.3(4) . . ?
C47 C46 C45 120.3(4) . . ?
C47 C46 H46 119.9 . . ?
C45 C46 H46 119.9 . . ?
N7 C47 C46 121.9(4) . . ?
N7 C47 H47 119.0 . . ?
C46 C47 H47 119.0 . . ?
C45 C48 H48A 109.5 . . ?
C45 C48 H48B 109.5 . . ?
H48A C48 H48B 109.5 . . ?
C45 C48 H48C 109.5 . . ?
H48A C48 H48C 109.5 . . ?
H48B C48 H48C 109.5 . . ?
N1 B1 N3 113.6(4) . . ?
N1 B1 N4 104.3(4) . . ?
N3 B1 N4 109.8(4) . . ?
N1 B1 N2 111.1(4) . . ?
N3 B1 N2 105.1(4) . . ?
N4 B1 N2 113.2(4) . . ?
N7 B2 N8 103.4(4) . . ?
N7 B2 N6 113.4(4) . . ?
N8 B2 N6 112.4(4) . . ?
N7 B2 N5 112.3(4) . . ?
N8 B2 N5 112.5(4) . . ?
N6 B2 N5 103.2(4) . . ?
C1 N1 C5 117.6(4) . . ?
C1 N1 B1 121.7(4) . . ?
C5 N1 B1 119.7(4) . . ?
C7 N2 C11 119.3(4) . . ?
C7 N2 B1 119.0(4) . . ?
C11 N2 B1 121.0(4) . . ?
C17 N3 C13 118.0(4) . . ?
C17 N3 B1 119.8(4) . . ?
C13 N3 B1 121.8(4) . . ?
C19 N4 C23 118.3(4) . . ?
C19 N4 B1 120.8(4) . . ?
C23 N4 B1 120.1(4) . . ?
C25 N5 C29 118.6(4) . . ?
C25 N5 B2 120.1(4) . . ?
C29 N5 B2 120.1(4) . . ?
C35 N6 C31 118.0(4) . . ?
C35 N6 B2 120.2(4) . . ?
C31 N6 B2 120.5(4) . . ?
C43 N7 C47 118.0(4) . . ?
C43 N7 B2 119.4(4) . . ?
C47 N7 B2 120.4(4) . . ?
C41 N8 C37 118.8(4) . . ?
C41 N8 B2 119.1(4) . . ?
C37 N8 B2 120.1(4) . . ?

loop_
_geom_bond_atom_site_label_1
_geom_bond_atom_site_label_2
_geom_bond_distance
_geom_bond_site_symmetry_2
_geom_bond_publ_flag
C1 N1 1.343(6) . ?
C1 C2 1.376(7) . ?
C1 H1 0.9300 . ?
C2 C3 1.388(7) . ?
C2 H2 0.9300 . ?
C3 C4 1.370(8) . ?
C3 C6 1.494(7) . ?
C4 C5 1.375(7) . ?
C4 H4 0.9300 . ?
C5 N1 1.361(6) . ?
C5 H5 0.9300 . ?
C6 H6A 0.9600 . ?
C6 H6B 0.9600 . ?
C6 H6C 0.9600 . ?
C7 N2 1.349(6) . ?
C7 C8 1.367(7) . ?
C7 H7 0.9300 . ?
C8 C9 1.395(7) . ?
C8 H8 0.9300 . ?
C9 C10 1.392(7) . ?
C9 C12 1.482(7) . ?
C10 C11 1.378(7) . ?
C10 H10 0.9300 . ?
C11 N2 1.351(6) . ?
C11 H11 0.9300 . ?
C12 H12A 0.9600 . ?
C12 H12B 0.9600 . ?
C12 H12C 0.9600 . ?
C13 N3 1.354(6) . ?
C13 C14 1.374(7) . ?
C13 H13 0.9300 . ?
C14 C15 1.390(8) . ?
C14 H14 0.9300 . ?
C15 C16 1.379(7) . ?
C15 C18 1.489(7) . ?
C16 C17 1.376(7) . ?
C16 H16 0.9300 . ?
C17 N3 1.346(6) . ?
C17 H17 0.9300 . ?
C18 H18A 0.9600 . ?
C18 H18B 0.9600 . ?
C18 H18C 0.9600 . ?
C19 N4 1.352(6) . ?
C19 C20 1.372(7) . ?
C19 H19 0.9300 . ?
C20 C21 1.399(7) . ?
C20 H20 0.9300 . ?
C21 C22 1.386(7) . ?
C21 C24 1.482(7) . ?
C22 C23 1.364(7) . ?
C22 H22 0.9300 . ?
C23 N4 1.354(6) . ?
C23 H23 0.9300 . ?
C24 H24A 0.9600 . ?
C24 H24B 0.9600 . ?
C24 H24C 0.9600 . ?
C25 N5 1.348(6) . ?
C25 C26 1.372(6) . ?
C25 H25 0.9300 . ?
C26 C27 1.404(7) . ?
C26 H26 0.9300 . ?
C27 C28 1.387(7) . ?
C27 C30 1.503(6) . ?
C28 C29 1.374(6) . ?
C28 H28 0.9300 . ?
C29 N5 1.356(6) . ?
C29 H29 0.9300 . ?
C30 H30A 0.9600 . ?
C30 H30B 0.9600 . ?
C30 H30C 0.9600 . ?
C31 N6 1.359(6) . ?
C31 C32 1.366(6) . ?
C31 H31 0.9300 . ?
C32 C33 1.386(7) . ?
C32 H32 0.9300 . ?
C33 C34 1.401(7) . ?
C33 C36 1.497(7) . ?
C34 C35 1.360(6) . ?
C34 H34 0.9300 . ?
C35 N6 1.353(6) . ?
C35 H35 0.9300 . ?
C36 H36A 0.9600 . ?
C36 H36B 0.9600 . ?
C36 H36C 0.9600 . ?
C37 N8 1.363(5) . ?
C37 C38 1.364(7) . ?
C37 H37 0.9300 . ?
C38 C39 1.394(7) . ?
C38 H38 0.9300 . ?
C39 C40 1.390(7) . ?
C39 C42 1.501(7) . ?
C40 C41 1.369(7) . ?
C40 H40 0.9300 . ?
C41 N8 1.356(6) . ?
C41 H41 0.9300 . ?
C42 H42A 0.9600 . ?
C42 H42B 0.9600 . ?
C42 H42C 0.9600 . ?
C43 N7 1.360(6) . ?
C43 C44 1.367(7) . ?
C43 H43 0.9300 . ?
C44 C45 1.395(7) . ?
C44 H44 0.9300 . ?
C45 C46 1.393(7) . ?
C45 C48 1.497(7) . ?
C46 C47 1.366(7) . ?
C46 H46 0.9300 . ?
C47 N7 1.364(5) . ?
C47 H47 0.9300 . ?
C48 H48A 0.9600 . ?
C48 H48B 0.9600 . ?
C48 H48C 0.9600 . ?
B1 N1 1.564(6) . ?
B1 N3 1.562(6) . ?
B1 N4 1.569(6) . ?
B1 N2 1.567(7) . ?
B2 N7 1.554(7) . ?
B2 N8 1.564(7) . ?
B2 N6 1.569(6) . ?
B2 N5 1.578(6) . ?

loop_
_geom_torsion_atom_site_label_1
_geom_torsion_atom_site_label_2
_geom_torsion_atom_site_label_3
_geom_torsion_atom_site_label_4
_geom_torsion
_geom_torsion_site_symmetry_1
_geom_torsion_site_symmetry_2
_geom_torsion_site_symmetry_3
_geom_torsion_site_symmetry_4
_geom_torsion_publ_flag
N1 C1 C2 C3 0.8(8) . . . . ?
C1 C2 C3 C4 1.9(8) . . . . ?
C1 C2 C3 C6 -179.6(5) . . . . ?
C2 C3 C4 C5 -2.1(9) . . . . ?
C6 C3 C4 C5 179.4(6) . . . . ?
C3 C4 C5 N1 -0.4(10) . . . . ?
N2 C7 C8 C9 1.1(8) . . . . ?
C7 C8 C9 C10 2.3(7) . . . . ?
C7 C8 C9 C12 -179.9(5) . . . . ?
C8 C9 C10 C11 -2.9(7) . . . . ?
C12 C9 C10 C11 179.4(5) . . . . ?
C9 C10 C11 N2 0.1(7) . . . . ?
N3 C13 C14 C15 -0.5(11) . . . . ?
C13 C14 C15 C16 2.1(11) . . . . ?
C13 C14 C15 C18 -179.9(7) . . . . ?
C14 C15 C16 C17 -2.6(9) . . . . ?
C18 C15 C16 C17 179.3(7) . . . . ?
C15 C16 C17 N3 1.7(9) . . . . ?
N4 C19 C20 C21 0.3(8) . . . . ?
C19 C20 C21 C22 1.6(7) . . . . ?
C19 C20 C21 C24 179.2(5) . . . . ?
C20 C21 C22 C23 -1.7(7) . . . . ?
C24 C21 C22 C23 -179.4(5) . . . . ?
C21 C22 C23 N4 0.0(7) . . . . ?
N5 C25 C26 C27 0.3(7) . . . . ?
C25 C26 C27 C28 1.9(7) . . . . ?
C25 C26 C27 C30 -178.1(5) . . . . ?
C26 C27 C28 C29 -1.7(7) . . . . ?
C30 C27 C28 C29 178.3(5) . . . . ?
C27 C28 C29 N5 -0.7(7) . . . . ?
N6 C31 C32 C33 -0.3(7) . . . . ?
C31 C32 C33 C34 -0.4(7) . . . . ?
C31 C32 C33 C36 179.4(5) . . . . ?
C32 C33 C34 C35 0.6(7) . . . . ?
C36 C33 C34 C35 -179.3(5) . . . . ?
C33 C34 C35 N6 0.0(7) . . . . ?
N8 C37 C38 C39 0.6(8) . . . . ?
C37 C38 C39 C40 -0.1(8) . . . . ?
C37 C38 C39 C42 179.3(5) . . . . ?
C38 C39 C40 C41 -0.1(8) . . . . ?
C42 C39 C40 C41 -179.5(5) . . . . ?
C39 C40 C41 N8 -0.1(8) . . . . ?
N7 C43 C44 C45 -1.2(8) . . . . ?
C43 C44 C45 C46 1.0(8) . . . . ?
C43 C44 C45 C48 -177.8(5) . . . . ?
C44 C45 C46 C47 -0.1(8) . . . . ?
C48 C45 C46 C47 178.7(5) . . . . ?
C45 C46 C47 N7 -0.7(8) . . . . ?
C2 C1 N1 C5 -3.3(7) . . . . ?
C2 C1 N1 B1 -172.0(5) . . . . ?
C4 C5 N1 C1 3.1(8) . . . . ?
C4 C5 N1 B1 172.1(5) . . . . ?
N3 B1 N1 C1 -150.4(4) . . . . ?
N4 B1 N1 C1 90.1(5) . . . . ?
N2 B1 N1 C1 -32.2(6) . . . . ?
N3 B1 N1 C5 41.1(6) . . . . ?
N4 B1 N1 C5 -78.4(5) . . . . ?
N2 B1 N1 C5 159.3(4) . . . . ?
C8 C7 N2 C11 -4.0(7) . . . . ?
C8 C7 N2 B1 -174.7(4) . . . . ?
C10 C11 N2 C7 3.5(7) . . . . ?
C10 C11 N2 B1 174.0(4) . . . . ?
N1 B1 N2 C7 -40.4(5) . . . . ?
N3 B1 N2 C7 82.8(5) . . . . ?
N4 B1 N2 C7 -157.4(4) . . . . ?
N1 B1 N2 C11 149.1(4) . . . . ?
N3 B1 N2 C11 -87.7(5) . . . . ?
N4 B1 N2 C11 32.1(5) . . . . ?
C16 C17 N3 C13 -0.1(8) . . . . ?
C16 C17 N3 B1 -172.8(5) . . . . ?
C14 C13 N3 C17 -0.6(9) . . . . ?
C14 C13 N3 B1 172.0(6) . . . . ?
N1 B1 N3 C17 -158.3(4) . . . . ?
N4 B1 N3 C17 -42.0(6) . . . . ?
N2 B1 N3 C17 80.0(5) . . . . ?
N1 B1 N3 C13 29.2(7) . . . . ?
N4 B1 N3 C13 145.5(5) . . . . ?
N2 B1 N3 C13 -92.4(5) . . . . ?
C20 C19 N4 C23 -2.1(7) . . . . ?
C20 C19 N4 B1 -171.6(5) . . . . ?
C22 C23 N4 C19 1.9(7) . . . . ?
C22 C23 N4 B1 171.5(4) . . . . ?
N1 B1 N4 C19 88.3(5) . . . . ?
N3 B1 N4 C19 -33.8(6) . . . . ?
N2 B1 N4 C19 -150.8(4) . . . . ?
N1 B1 N4 C23 -81.1(5) . . . . ?
N3 B1 N4 C23 156.9(4) . . . . ?
N2 B1 N4 C23 39.8(5) . . . . ?
C26 C25 N5 C29 -2.6(6) . . . . ?
C26 C25 N5 B2 -170.2(4) . . . . ?
C28 C29 N5 C25 2.8(6) . . . . ?
C28 C29 N5 B2 170.4(4) . . . . ?
N7 B2 N5 C25 -155.2(4) . . . . ?
N8 B2 N5 C25 -39.0(5) . . . . ?
N6 B2 N5 C25 82.3(5) . . . . ?
N7 B2 N5 C29 37.5(5) . . . . ?
N8 B2 N5 C29 153.6(4) . . . . ?
N6 B2 N5 C29 -85.0(5) . . . . ?
C34 C35 N6 C31 -0.7(6) . . . . ?
C34 C35 N6 B2 -167.8(4) . . . . ?
C32 C31 N6 C35 0.9(6) . . . . ?
C32 C31 N6 B2 167.9(4) . . . . ?
N7 B2 N6 C35 -38.6(6) . . . . ?
N8 B2 N6 C35 -155.4(4) . . . . ?
N5 B2 N6 C35 83.2(5) . . . . ?
N7 B2 N6 C31 154.7(4) . . . . ?
N8 B2 N6 C31 37.9(6) . . . . ?
N5 B2 N6 C31 -83.5(5) . . . . ?
C44 C43 N7 C47 0.4(7) . . . . ?
C44 C43 N7 B2 164.0(5) . . . . ?
C46 C47 N7 C43 0.5(7) . . . . ?
C46 C47 N7 B2 -162.9(5) . . . . ?
N8 B2 N7 C43 -81.1(5) . . . . ?
N6 B2 N7 C43 156.9(4) . . . . ?
N5 B2 N7 C43 40.4(6) . . . . ?
N8 B2 N7 C47 82.1(5) . . . . ?
N6 B2 N7 C47 -39.9(6) . . . . ?
N5 B2 N7 C47 -156.5(4) . . . . ?
C40 C41 N8 C37 0.5(7) . . . . ?
C40 C41 N8 B2 164.4(5) . . . . ?
C38 C37 N8 C41 -0.8(7) . . . . ?
C38 C37 N8 B2 -164.4(5) . . . . ?
N7 B2 N8 C41 -81.4(5) . . . . ?
N6 B2 N8 C41 41.2(6) . . . . ?
N5 B2 N8 C41 157.2(4) . . . . ?
N7 B2 N8 C37 82.2(5) . . . . ?
N6 B2 N8 C37 -155.2(4) . . . . ?
N5 B2 N8 C37 -39.2(6) . . . . ?
